data_2218770
loop_
_publ_author_name
'Moon, Suk-Hee'
'Park, Ki-Min'

_publ_section_title
;
 1,4-Bis(4-pyridylsulfanylmethyl)benzene
;
_journal_coeditor_code LX2058
_journal_issue 7
_journal_name_full 'Acta Crystallographica Section E'
_journal_page_first o1285
_journal_paper_doi 10.1107/S1600536808017571
_journal_volume 64
_journal_year 2008
_chemical_formula_iupac 'C18 H16 N2 S2'
_chemical_formula_moiety 'C18 H16 N2 S2'
_chemical_formula_sum 'C18 H16 N2 S2'
_chemical_formula_weight 324.45
_chemical_name_systematic
;
1,4-Bis(4-pyridylsulfanylmethyl)benzene
;
_space_group_IT_number 14
_symmetry_cell_setting monoclinic
_symmetry_space_group_name_Hall '-P 2ybc'
_symmetry_space_group_name_H-M 'P 1 21/c 1'
_atom_sites_solution_hydrogens geom
_atom_sites_solution_primary direct
_atom_sites_solution_secondary difmap
_audit_creation_method SHELXTL
_cell_angle_alpha 90.00
_cell_angle_beta 90.391(3)
_cell_angle_gamma 90.00
_cell_formula_units_Z 2
_cell_length_a 7.1450(10)
_cell_length_b 6.1667(8)
_cell_length_c 17.954(2)
_cell_measurement_reflns_used 4706
_cell_measurement_temperature 298(2)
_cell_measurement_theta_max 27.00
_cell_measurement_theta_min 2.27
_cell_volume 791.05(17)
_computing_cell_refinement 'SAINT-Plus (Bruker, 2000)'
_computing_data_collection 'SMART (Bruker, 2000)'
_computing_data_reduction 'SAINT-Plus (Bruker, 2000)'
_computing_molecular_graphics 'SHELXTL (Sheldrick, 2008) and DIAMOND (Brandenburg, 1998)'
_computing_publication_material 'SHELXTL (Sheldrick, 2008)'
_computing_structure_refinement 'SHELXTL (Sheldrick, 2008)'
_computing_structure_solution 'SHELXTL (Sheldrick, 2008)'
_diffrn_ambient_temperature 298(2)
_diffrn_measured_fraction_theta_full 0.997
_diffrn_measured_fraction_theta_max 0.997
_diffrn_measurement_device_type 'Bruker SMART CCD area-detector'
_diffrn_measurement_method '\f and \w'
_diffrn_radiation_monochromator graphite
_diffrn_radiation_source 'fine-focus sealed tube'
_diffrn_radiation_type MoK\a
_diffrn_radiation_wavelength 0.71073
_diffrn_reflns_av_R_equivalents 0.0739
_diffrn_reflns_av_sigmaI/netI 0.0827
_diffrn_reflns_limit_h_max 7
_diffrn_reflns_limit_h_min -9
_diffrn_reflns_limit_k_max 7
_diffrn_reflns_limit_k_min -7
_diffrn_reflns_limit_l_max 22
_diffrn_reflns_limit_l_min -21
_diffrn_reflns_number 4706
_diffrn_reflns_theta_full 27.00
_diffrn_reflns_theta_max 27.00
_diffrn_reflns_theta_min 2.27
_diffrn_standards_number 0
_exptl_absorpt_coefficient_mu 0.334
_exptl_absorpt_correction_type none
_exptl_crystal_colour colourless
_exptl_crystal_density_diffrn 1.362
_exptl_crystal_density_method 'not measured'
_exptl_crystal_description plate
_exptl_crystal_F_000 340
_exptl_crystal_size_max 0.35
_exptl_crystal_size_mid 0.20
_exptl_crystal_size_min 0.15
_refine_diff_density_max 0.321
_refine_diff_density_min -0.172
_refine_ls_extinction_method none
_refine_ls_goodness_of_fit_ref 0.959
_refine_ls_hydrogen_treatment constr
_refine_ls_matrix_type full
_refine_ls_number_parameters 100
_refine_ls_number_reflns 1717
_refine_ls_number_restraints 0
_refine_ls_restrained_S_all 0.959
_refine_ls_R_factor_all 0.1229
_refine_ls_R_factor_gt 0.0520
_refine_ls_shift/su_max 0.001
_refine_ls_shift/su_mean 0.001
_refine_ls_structure_factor_coef Fsqd
_refine_ls_weighting_details 'calc w=1/[\s^2^(Fo^2^)+(0.0516P)^2^] where P=(Fo^2^+2Fc^2^)/3'
_refine_ls_weighting_scheme calc
_refine_ls_wR_factor_gt 0.0987
_refine_ls_wR_factor_ref 0.1211
_reflns_number_gt 893
_reflns_number_total 1717
_reflns_threshold_expression I>2\s(I)
_cod_data_source_file lx2058.cif
_cod_data_source_block I
_cod_original_cell_volume 791.03(18)
_cod_original_sg_symbol_H-M 'P 21/c'
_cod_database_code 2218770
_cod_database_fobs_code 2218770

loop_
_symmetry_equiv_pos_as_xyz
'x, y, z'
'-x, y+1/2, -z+1/2'
'-x, -y, -z'
'x, -y-1/2, z-1/2'

loop_
_atom_site_type_symbol
_atom_site_label
_atom_site_fract_x
_atom_site_fract_y
_atom_site_fract_z
_atom_site_U_iso_or_equiv
_atom_site_adp_type
_atom_site_calc_flag
_atom_site_refinement_flags
_atom_site_occupancy
S S1 0.01648(12) 0.27398(12) 0.56971(5) 0.0651(3) Uani d . 1
N N1 -0.2740(4) -0.1917(5) 0.72963(13) 0.0677(8) Uani d . 1
C C1 -0.3414(4) 0.0057(6) 0.71296(17) 0.0632(9) Uani d . 1
H H1 -0.4533 0.0486 0.7346 0.076 Uiso calc R 1
C C2 -0.2540(4) 0.1478(5) 0.66562(16) 0.0587(8) Uani d . 1
H H2 -0.3052 0.2842 0.6570 0.070 Uiso calc R 1
C C3 -0.0897(4) 0.0876(4) 0.63081(15) 0.0501(7) Uani d . 1
C C4 -0.0215(4) -0.1175(5) 0.64684(15) 0.0561(8) Uani d . 1
H H4 0.0875 -0.1672 0.6245 0.067 Uiso calc R 1
C C5 -0.1161(5) -0.2463(5) 0.69596(15) 0.0593(8) Uani d . 1
H H5 -0.0660 -0.3822 0.7065 0.071 Uiso calc R 1
C C6 0.2555(4) 0.1735(4) 0.56468(16) 0.0620(9) Uani d . 1
H H6A 0.3003 0.1373 0.6143 0.074 Uiso calc R 1
H H6B 0.2588 0.0430 0.5345 0.074 Uiso calc R 1
C C7 0.3805(4) 0.3443(4) 0.53083(15) 0.0493(7) Uani d . 1
C C8 0.4517(4) 0.3178(4) 0.46027(16) 0.0537(8) Uani d . 1
H H8 0.4190 0.1961 0.4325 0.064 Uiso calc R 1
C C9 0.4290(4) 0.5300(5) 0.56966(15) 0.0554(8) Uani d . 1
H H9 0.3801 0.5526 0.6169 0.066 Uiso calc R 1

loop_
_atom_site_aniso_label
_atom_site_aniso_U_11
_atom_site_aniso_U_22
_atom_site_aniso_U_33
_atom_site_aniso_U_12
_atom_site_aniso_U_13
_atom_site_aniso_U_23
S1 0.0593(5) 0.0556(5) 0.0806(6) 0.0050(4) 0.0101(4) 0.0205(4)
N1 0.0699(19) 0.0749(19) 0.0584(16) -0.0087(15) 0.0095(14) 0.0062(14)
C1 0.051(2) 0.079(2) 0.059(2) -0.0008(18) 0.0091(16) -0.0047(18)
C2 0.057(2) 0.0542(18) 0.065(2) 0.0081(16) -0.0015(16) -0.0020(17)
C3 0.0483(19) 0.0475(17) 0.0546(17) -0.0018(14) -0.0016(14) -0.0025(14)
C4 0.059(2) 0.0474(17) 0.0616(19) 0.0032(15) 0.0121(16) -0.0005(16)
C5 0.066(2) 0.0527(18) 0.0595(19) 0.0022(17) -0.0004(17) 0.0065(15)
C6 0.056(2) 0.0492(17) 0.081(2) 0.0074(14) 0.0188(17) 0.0112(16)
C7 0.0475(18) 0.0459(17) 0.0546(18) 0.0039(13) 0.0049(15) 0.0074(14)
C8 0.0600(19) 0.0493(17) 0.0519(18) -0.0006(15) 0.0007(15) -0.0040(15)
C9 0.060(2) 0.0618(19) 0.0443(17) 0.0053(17) 0.0105(15) 0.0009(15)

loop_
_atom_type_symbol
_atom_type_description
_atom_type_scat_dispersion_real
_atom_type_scat_dispersion_imag
_atom_type_scat_source
C C 0.0033 0.0016 'International Tables Vol C Tables 4.2.6.8 and 6.1.1.4'
H H 0.0000 0.0000 'International Tables Vol C Tables 4.2.6.8 and 6.1.1.4'
N N 0.0061 0.0033 'International Tables Vol C Tables 4.2.6.8 and 6.1.1.4'
S S 0.1246 0.1234 'International Tables Vol C Tables 4.2.6.8 and 6.1.1.4'

loop_
_geom_angle_atom_site_label_1
_geom_angle_atom_site_label_2
_geom_angle_atom_site_label_3
_geom_angle_site_symmetry_1
_geom_angle_site_symmetry_3
_geom_angle
C3 S1 C6 . . 102.52(13)
C5 N1 C1 . . 115.7(3)
N1 C1 C2 . . 123.6(3)
N1 C1 H1 . . 118.2
C2 C1 H1 . . 118.2
C1 C2 C3 . . 119.9(3)
C1 C2 H2 . . 120.1
C3 C2 H2 . . 120.1
C2 C3 C4 . . 116.7(3)
C2 C3 S1 . . 118.4(2)
C4 C3 S1 . . 124.9(2)
C5 C4 C3 . . 119.3(3)
C5 C4 H4 . . 120.4
C3 C4 H4 . . 120.4
N1 C5 C4 . . 124.8(3)
N1 C5 H5 . . 117.6
C4 C5 H5 . . 117.6
C7 C6 S1 . . 109.87(18)
C7 C6 H6A . . 109.7
S1 C6 H6A . . 109.7
C7 C6 H6B . . 109.7
S1 C6 H6B . . 109.7
H6A C6 H6B . . 108.2
C8 C7 C9 . . 117.9(3)
C8 C7 C6 . . 120.7(3)
C9 C7 C6 . . 121.4(3)
C7 C8 C9 . 3_666 120.7(3)
C7 C8 H8 . . 119.7
C9 C8 H8 3_666 . 119.7
C8 C9 C7 3_666 . 121.3(3)
C8 C9 H9 3_666 . 119.3
C7 C9 H9 . . 119.3

loop_
_geom_bond_atom_site_label_1
_geom_bond_atom_site_label_2
_geom_bond_site_symmetry_2
_geom_bond_distance
S1 C3 . 1.764(3)
S1 C6 . 1.820(3)
N1 C5 . 1.327(4)
N1 C1 . 1.342(4)
C1 C2 . 1.374(4)
C1 H1 . 0.9300
C2 C3 . 1.385(4)
C2 H2 . 0.9300
C3 C4 . 1.385(4)
C4 C5 . 1.369(4)
C4 H4 . 0.9300
C5 H5 . 0.9300
C6 C7 . 1.511(4)
C6 H6A . 0.9700
C6 H6B . 0.9700
C7 C8 . 1.378(3)
C7 C9 . 1.383(4)
C8 C9 3_666 1.379(4)
C8 H8 . 0.9300
C9 C8 3_666 1.379(4)
C9 H9 . 0.9300

loop_
_geom_hbond_atom_site_label_D
_geom_hbond_atom_site_label_H
_geom_hbond_atom_site_label_A
_geom_hbond_site_symmetry_A
_geom_hbond_distance_DH
_geom_hbond_distance_HA
_geom_hbond_distance_DA
_geom_hbond_angle_DHA
_geom_hbond_publ_flag
C1 H1 N1 2_456 0.93 2.61 3.484(4) 157.6 y
C8 H8 Cg 3_556 0.93 2.77 3.560(4) 143.0 y

loop_
_geom_torsion_atom_site_label_1
_geom_torsion_atom_site_label_2
_geom_torsion_atom_site_label_3
_geom_torsion_atom_site_label_4
_geom_torsion_site_symmetry_4
_geom_torsion
C5 N1 C1 C2 . -1.4(4)
N1 C1 C2 C3 . 1.6(5)
C1 C2 C3 C4 . -0.4(4)
C1 C2 C3 S1 . 179.4(2)
C6 S1 C3 C2 . 160.6(2)
C6 S1 C3 C4 . -19.7(3)
C2 C3 C4 C5 . -0.9(4)
S1 C3 C4 C5 . 179.3(2)
C1 N1 C5 C4 . -0.1(5)
C3 C4 C5 N1 . 1.2(5)
C3 S1 C6 C7 . -165.4(2)
S1 C6 C7 C8 . -109.1(3)
S1 C6 C7 C9 . 71.7(3)
C9 C7 C8 C9 3_666 1.5(5)
C6 C7 C8 C9 3_666 -177.7(2)
C8 C7 C9 C8 3_666 -1.5(5)
C6 C7 C9 C8 3_666 177.7(3)
